data_1501621
loop_
_publ_author_name
'Eric Gagnon'
'Thierry Maris'
'Kenneth E. Maly'
'James D. Wuest'

_publ_section_title
;
 The potential of intermolecular N/O interactions of nitro groups in
 crystal engineering, as revealed by structures of
 hexakis(4-nitrophenyl)benzene
;
_journal_name_full Tetrahedron
_journal_page_first 6603
_journal_page_last 6613
_journal_paper_doi 10.1016/j.tet.2007.03.101
_journal_volume 63
_journal_year 2007
_chemical_absolute_configuration rmad
_chemical_compound_source 'Synthesized by the authors. See text'
_chemical_formula_moiety 'C42 H24 N6 O12, 2(C3 H7 N O)'
_chemical_formula_sum 'C48 H38 N8 O14'
_chemical_formula_weight 950.859
_chemical_name_systematic
; 
 ? 
;
_space_group_IT_number 4
_symmetry_cell_setting monoclinic
_symmetry_space_group_name_Hall 'P 2yb'
_symmetry_space_group_name_H-M 'P 1 21 1'
_atom_sites_solution_hydrogens geom
_atom_sites_solution_primary direct
_atom_sites_solution_secondary difmap
_audit_creation_method SHELXL-97
_cell_angle_alpha 90.00
_cell_angle_beta 116.183(6)
_cell_angle_gamma 90.00
_cell_formula_units_Z 2
_cell_length_a 11.6772(13)
_cell_length_b 17.9809(19)
_cell_length_c 11.9334(13)
_cell_measurement_reflns_used 7796
_cell_measurement_temperature 100(2)
_cell_measurement_theta_max 55.52
_cell_measurement_theta_min 4.22
_cell_volume 2248.5(4)
_computing_cell_refinement 'SMART (Bruker, 2003)'
_computing_data_collection 'SMART (Bruker, 2003)'
_computing_data_reduction 'SAINT (Bruker, 2004)'
_computing_molecular_graphics 'SHELXTL (Bruker, 1997)'
_computing_publication_material 'UdMX (local program)'
_computing_structure_refinement 'SHELXL97 (Sheldrick, 1997)'
_computing_structure_solution 'SHELXS97 (Sheldrick, 1997)'
_diffrn_ambient_temperature 100(2)
_diffrn_detector_area_resol_mean 5.5
_diffrn_measured_fraction_theta_full 0.866
_diffrn_measured_fraction_theta_max 0.866
_diffrn_measurement_device_type 'Bruker Microstar'
_diffrn_measurement_method \w
_diffrn_radiation_monochromator 'Helios optics'
_diffrn_radiation_source 'Micro source'
_diffrn_radiation_type CuK\a
_diffrn_radiation_wavelength 1.54178
_diffrn_reflns_av_R_equivalents 0.040
_diffrn_reflns_av_sigmaI/netI 0.0617
_diffrn_reflns_limit_h_max 12
_diffrn_reflns_limit_h_min -11
_diffrn_reflns_limit_k_max 19
_diffrn_reflns_limit_k_min -19
_diffrn_reflns_limit_l_max 11
_diffrn_reflns_limit_l_min -12
_diffrn_reflns_number 20684
_diffrn_reflns_theta_full 56.28
_diffrn_reflns_theta_max 56.28
_diffrn_reflns_theta_min 4.13
_diffrn_standards_decay_% 0.00
_diffrn_standards_number 5
_exptl_absorpt_coefficient_mu 0.888
_exptl_absorpt_correction_T_max 1.0000
_exptl_absorpt_correction_T_min 0.8600
_exptl_absorpt_correction_type multi-scan
_exptl_absorpt_process_details 'Sadabs (Sheldrick,1996)'
_exptl_crystal_colour Colorless
_exptl_crystal_density_diffrn 1.404
_exptl_crystal_density_method 'not measured'
_exptl_crystal_description block
_exptl_crystal_F_000 988
_exptl_crystal_size_max 0.08
_exptl_crystal_size_mid 0.08
_exptl_crystal_size_min 0.02
_refine_diff_density_max 0.309
_refine_diff_density_min -0.349
_refine_diff_density_rms 0.071
_refine_ls_abs_structure_Flack 0.2(4)
_refine_ls_extinction_method none
_refine_ls_goodness_of_fit_ref 1.154
_refine_ls_hydrogen_treatment constr
_refine_ls_matrix_type full
_refine_ls_number_parameters 631
_refine_ls_number_reflns 4938
_refine_ls_number_restraints 1
_refine_ls_restrained_S_all 1.154
_refine_ls_R_factor_all 0.0838
_refine_ls_R_factor_gt 0.0567
_refine_ls_shift/su_max 0.000
_refine_ls_shift/su_mean 0.000
_refine_ls_structure_factor_coef Fsqd
_refine_ls_weighting_details 'calc w=1/[\s^2^(Fo^2^)+(0.0356P)^2^+3.9503P] where P=(Fo^2^+2Fc^2^)/3'
_refine_ls_weighting_scheme calc
_refine_ls_wR_factor_gt 0.1329
_refine_ls_wR_factor_ref 0.1442
_reflns_number_gt 3946
_reflns_number_total 4938
_reflns_threshold_expression I>2\s(I)
_cod_data_source_file deposit.cif
_cod_data_source_block jw1167
_cod_original_sg_symbol_H-M P21
_cod_database_code 1501621

loop_
_symmetry_equiv_pos_as_xyz
'x, y, z'
'-x, y+1/2, -z'

loop_
_atom_site_label
_atom_site_type_symbol
_atom_site_fract_x
_atom_site_fract_y
_atom_site_fract_z
_atom_site_U_iso_or_equiv
_atom_site_adp_type
_atom_site_occupancy
_atom_site_symmetry_multiplicity
_atom_site_calc_flag
_atom_site_refinement_flags
_atom_site_disorder_assembly
_atom_site_disorder_group
O10 O 0.9020(5) -0.1929(3) 0.2641(5) 0.0541(17) Uani 1 1 d . . .
O11 O 0.9088(5) -0.1366(3) 0.1083(6) 0.0401(16) Uani 1 1 d . . .
O20 O 0.1213(7) -0.1908(4) -0.0522(7) 0.091(3) Uani 1 1 d . . .
O21 O 0.1215(6) -0.1445(3) -0.2181(7) 0.066(2) Uani 1 1 d . . .
O30 O -0.2047(5) 0.1835(4) -0.1979(6) 0.066(2) Uani 1 1 d . . .
O31 O -0.2235(5) 0.1329(4) -0.0430(6) 0.076(2) Uani 1 1 d . . .
O40 O 0.0967(5) 0.4436(3) 0.4037(7) 0.0533(19) Uani 1 1 d . . .
O41 O 0.0640(5) 0.4895(3) 0.2215(6) 0.0559(18) Uani 1 1 d . . .
O50 O 0.9031(5) 0.4727(3) 0.7262(6) 0.0547(18) Uani 1 1 d . . .
O51 O 0.8282(5) 0.5352(3) 0.5546(5) 0.0558(18) Uani 1 1 d . . .
O60 O 1.2340(5) 0.1306(3) 0.7137(6) 0.060(2) Uani 1 1 d . . .
O61 O 1.2497(5) 0.2107(3) 0.5861(6) 0.0535(18) Uani 1 1 d . . .
N10 N 0.8767(6) -0.1398(3) 0.1921(7) 0.0344(19) Uani 1 1 d . . .
N20 N 0.1502(6) -0.1420(4) -0.1069(9) 0.054(2) Uani 1 1 d . . .
N30 N -0.1587(6) 0.1585(4) -0.0925(7) 0.050(2) Uani 1 1 d . . .
N40 N 0.1152(6) 0.4450(4) 0.3082(8) 0.047(2) Uani 1 1 d . . .
N50 N 0.8426(6) 0.4773(4) 0.6107(7) 0.0427(19) Uani 1 1 d . . .
N60 N 1.1872(6) 0.1684(4) 0.6187(7) 0.044(2) Uani 1 1 d . . .
C1 C 0.5840(6) 0.1000(3) 0.2503(6) 0.0196(17) Uani 1 1 d . . .
C2 C 0.4488(6) 0.1006(3) 0.1844(6) 0.0205(18) Uani 1 1 d . . .
C3 C 0.3822(6) 0.1624(3) 0.1930(6) 0.0200(18) Uani 1 1 d . . .
C4 C 0.4445(6) 0.2226(3) 0.2690(6) 0.0197(18) Uani 1 1 d . . .
C5 C 0.5773(6) 0.2219(3) 0.3349(6) 0.0204(18) Uani 1 1 d . . .
C6 C 0.6472(5) 0.1602(3) 0.3258(6) 0.0213(18) Uani 1 1 d . . .
C10 C 0.6594(6) 0.0360(3) 0.2368(7) 0.0217(19) Uani 1 1 d . . .
C11 C 0.6905(6) -0.0250(3) 0.3123(7) 0.0278(19) Uani 1 1 d . . .
H11 H 0.6614 -0.0281 0.3750 0.033 Uiso 1 1 calc R . .
C12 C 0.7635(7) -0.0827(4) 0.3005(8) 0.037(2) Uani 1 1 d . . .
H12 H 0.7843 -0.1248 0.3541 0.044 Uiso 1 1 calc R . .
C13 C 0.8044(6) -0.0775(4) 0.2101(7) 0.0228(19) Uani 1 1 d . . .
C14 C 0.7752(6) -0.0171(4) 0.1305(7) 0.034(2) Uani 1 1 d . . .
H14 H 0.8031 -0.0144 0.0670 0.041 Uiso 1 1 calc R . .
C15 C 0.7034(7) 0.0390(4) 0.1475(8) 0.036(2) Uani 1 1 d . . .
H15 H 0.6836 0.0815 0.0950 0.043 Uiso 1 1 calc R . .
C20 C 0.3760(6) 0.0358(3) 0.1068(7) 0.0235(19) Uani 1 1 d . . .
C21 C 0.3241(6) -0.0153(4) 0.1590(7) 0.032(2) Uani 1 1 d . . .
H21 H 0.3414 -0.0108 0.2443 0.038 Uiso 1 1 calc R . .
C22 C 0.2478(7) -0.0725(4) 0.0881(8) 0.039(2) Uani 1 1 d . . .
H22 H 0.2112 -0.1071 0.1233 0.047 Uiso 1 1 calc R . .
C23 C 0.2258(6) -0.0783(4) -0.0345(8) 0.028(2) Uani 1 1 d . . .
C24 C 0.2727(6) -0.0290(4) -0.0899(7) 0.034(2) Uani 1 1 d . . .
H24 H 0.2538 -0.0336 -0.1756 0.041 Uiso 1 1 calc R . .
C25 C 0.3494(6) 0.0285(4) -0.0170(8) 0.035(2) Uani 1 1 d . . .
H25 H 0.3840 0.0634 -0.0536 0.042 Uiso 1 1 calc R . .
C30 C 0.2395(6) 0.1620(3) 0.1193(7) 0.0199(18) Uani 1 1 d . . .
C31 C 0.1829(6) 0.1814(3) -0.0054(7) 0.028(2) Uani 1 1 d . . .
H31 H 0.2356 0.1954 -0.0439 0.034 Uiso 1 1 calc R . .
C32 C 0.0541(6) 0.1811(4) -0.0749(7) 0.030(2) Uani 1 1 d . . .
H32 H 0.0163 0.1951 -0.1605 0.036 Uiso 1 1 calc R . .
C33 C -0.0199(6) 0.1599(4) -0.0164(7) 0.0275(19) Uani 1 1 d . . .
C34 C 0.0301(7) 0.1401(4) 0.1076(7) 0.032(2) Uani 1 1 d . . .
H34 H -0.0234 0.1256 0.1450 0.039 Uiso 1 1 calc R . .
C35 C 0.1631(6) 0.1422(3) 0.1766(6) 0.0249(19) Uani 1 1 d . . .
H35 H 0.2013 0.1301 0.2629 0.030 Uiso 1 1 calc R . .
C40 C 0.3654(6) 0.2843(3) 0.2827(8) 0.024(2) Uani 1 1 d . . .
C41 C 0.2987(6) 0.3326(3) 0.1833(7) 0.036(2) Uani 1 1 d . . .
H41 H 0.3095 0.3298 0.1091 0.043 Uiso 1 1 calc R . .
C42 C 0.2161(6) 0.3849(4) 0.1942(8) 0.033(2) Uani 1 1 d . . .
H42 H 0.1703 0.4181 0.1273 0.040 Uiso 1 1 calc R . .
C43 C 0.2014(6) 0.3881(3) 0.3020(8) 0.028(2) Uani 1 1 d . . .
C44 C 0.2668(6) 0.3414(3) 0.4009(8) 0.033(2) Uani 1 1 d . . .
H44 H 0.2556 0.3444 0.4749 0.040 Uiso 1 1 calc R . .
C45 C 0.3498(6) 0.2896(4) 0.3904(8) 0.030(2) Uani 1 1 d . . .
H45 H 0.3966 0.2574 0.4585 0.036 Uiso 1 1 calc R . .
C50 C 0.6491(6) 0.2876(3) 0.4105(7) 0.025(2) Uani 1 1 d . . .
C51 C 0.7069(6) 0.2856(4) 0.5400(7) 0.033(2) Uani 1 1 d . . .
H51 H 0.7009 0.2422 0.5826 0.039 Uiso 1 1 calc R . .
C52 C 0.7741(6) 0.3477(4) 0.6073(8) 0.038(2) Uani 1 1 d . . .
H52 H 0.8152 0.3470 0.6960 0.046 Uiso 1 1 calc R . .
C53 C 0.7794(6) 0.4103(3) 0.5420(8) 0.031(2) Uani 1 1 d . . .
C54 C 0.7269(7) 0.4126(4) 0.4159(8) 0.040(2) Uani 1 1 d . . .
H54 H 0.7356 0.4554 0.3737 0.048 Uiso 1 1 calc R . .
C55 C 0.6607(7) 0.3514(3) 0.3507(8) 0.039(2) Uani 1 1 d . . .
H55 H 0.6216 0.3528 0.2620 0.047 Uiso 1 1 calc R . .
C60 C 0.7887(6) 0.1600(3) 0.3989(7) 0.025(2) Uani 1 1 d . . .
C61 C 0.8456(6) 0.1192(3) 0.5077(7) 0.029(2) Uani 1 1 d . . .
H61 H 0.7944 0.0894 0.5336 0.035 Uiso 1 1 calc R . .
C62 C 0.9778(6) 0.1210(4) 0.5803(7) 0.034(2) Uani 1 1 d . . .
H62 H 1.0173 0.0920 0.6541 0.041 Uiso 1 1 calc R . .
C63 C 1.0481(6) 0.1654(4) 0.5425(7) 0.0242(19) Uani 1 1 d . . .
C64 C 0.9952(6) 0.2053(4) 0.4337(7) 0.030(2) Uani 1 1 d . . .
H64 H 1.0469 0.2345 0.4077 0.036 Uiso 1 1 calc R . .
C65 C 0.8656(6) 0.2020(4) 0.3633(7) 0.0265(19) Uani 1 1 d . . .
H65 H 0.8278 0.2294 0.2876 0.032 Uiso 1 1 calc R . .
O70 O 0.4895(5) 0.4782(3) 0.5443(7) 0.0524(17) Uani 1 1 d . A 1
N70 N 0.4840(6) 0.5365(3) 0.3720(7) 0.043(2) Uani 1 1 d . A 1
C70 C 0.4802(7) 0.4777(5) 0.4383(10) 0.040(2) Uani 1 1 d . A 1
H70 H 0.4692 0.4306 0.3990 0.048 Uiso 1 1 calc R A 1
C71 C 0.4755(8) 0.5300(5) 0.2472(8) 0.053(3) Uani 1 1 d . A 1
H71A H 0.4686 0.4774 0.2236 0.080 Uiso 1 1 calc R A 1
H71B H 0.5523 0.5513 0.2461 0.080 Uiso 1 1 calc R A 1
H71C H 0.4001 0.5568 0.1879 0.080 Uiso 1 1 calc R A 1
C72 C 0.5024(8) 0.6103(4) 0.4283(9) 0.064(3) Uani 1 1 d . A 1
H72A H 0.4927 0.6075 0.5057 0.096 Uiso 1 1 calc R A 1
H72B H 0.4386 0.6446 0.3700 0.096 Uiso 1 1 calc R A 1
H72C H 0.5881 0.6283 0.4470 0.096 Uiso 1 1 calc R A 1
O80 O 0.4761(5) 0.3539(3) 1.0484(7) 0.0498(18) Uani 1 1 d . B 1
N80 N 0.5108(6) 0.2918(3) 0.9008(7) 0.0388(19) Uani 1 1 d . B 1
C80 C 0.4903(7) 0.3522(4) 0.9539(10) 0.037(3) Uani 1 1 d . B 1
H80 H 0.4863 0.3984 0.9137 0.045 Uiso 1 1 calc R B 1
C81 C 0.5204(9) 0.2187(4) 0.9582(10) 0.078(4) Uani 1 1 d . B 1
H81A H 0.5195 0.2246 1.0394 0.117 Uiso 1 1 calc R B 1
H81B H 0.6002 0.1947 0.9697 0.117 Uiso 1 1 calc R B 1
H81C H 0.4479 0.1878 0.9038 0.117 Uiso 1 1 calc R B 1
C82 C 0.5259(7) 0.2931(4) 0.7874(9) 0.056(3) Uani 1 1 d . B 1
H82A H 0.5139 0.3440 0.7548 0.084 Uiso 1 1 calc R B 1
H82B H 0.4623 0.2603 0.7255 0.084 Uiso 1 1 calc R B 1
H82C H 0.6118 0.2758 0.8049 0.084 Uiso 1 1 calc R B 1

loop_
_atom_site_aniso_label
_atom_site_aniso_U_11
_atom_site_aniso_U_22
_atom_site_aniso_U_33
_atom_site_aniso_U_23
_atom_site_aniso_U_13
_atom_site_aniso_U_12
O10 0.087(4) 0.042(3) 0.048(4) 0.015(3) 0.044(4) 0.030(3)
O11 0.045(3) 0.042(3) 0.042(4) -0.007(3) 0.027(3) 0.006(2)
O20 0.113(6) 0.068(5) 0.101(6) -0.036(4) 0.056(5) -0.065(4)
O21 0.064(4) 0.056(4) 0.063(5) -0.035(4) 0.015(4) -0.004(3)
O30 0.029(3) 0.119(5) 0.040(4) 0.030(4) 0.007(3) 0.009(3)
O31 0.032(3) 0.134(6) 0.064(5) 0.041(4) 0.023(4) -0.006(3)
O40 0.055(4) 0.057(4) 0.048(5) -0.009(3) 0.023(4) 0.020(3)
O41 0.051(3) 0.042(3) 0.057(4) 0.007(3) 0.007(3) 0.028(3)
O50 0.053(3) 0.049(3) 0.047(4) -0.012(3) 0.008(3) -0.004(3)
O51 0.081(4) 0.030(3) 0.053(4) 0.001(3) 0.026(3) -0.015(3)
O60 0.030(3) 0.088(4) 0.050(4) 0.031(4) 0.008(3) 0.004(3)
O61 0.028(3) 0.061(4) 0.068(5) 0.013(3) 0.017(3) -0.007(3)
N10 0.036(4) 0.028(4) 0.037(5) -0.005(4) 0.014(4) 0.009(3)
N20 0.042(4) 0.036(4) 0.078(7) -0.023(5) 0.021(5) -0.004(3)
N30 0.030(4) 0.074(5) 0.042(5) 0.019(4) 0.014(4) 0.006(4)
N40 0.040(4) 0.043(4) 0.049(6) -0.020(4) 0.011(4) 0.004(3)
N50 0.038(4) 0.040(4) 0.044(5) -0.013(4) 0.013(4) -0.008(3)
N60 0.030(4) 0.042(4) 0.048(5) 0.002(4) 0.006(4) -0.002(3)
C1 0.030(4) 0.025(3) 0.010(4) 0.005(3) 0.014(3) -0.003(3)
C2 0.024(3) 0.019(3) 0.018(4) 0.001(3) 0.009(3) -0.001(3)
C3 0.024(3) 0.020(3) 0.016(4) 0.003(3) 0.010(3) 0.002(3)
C4 0.027(4) 0.016(3) 0.016(4) 0.001(3) 0.009(3) 0.002(3)
C5 0.028(4) 0.024(4) 0.011(4) 0.004(3) 0.011(3) -0.001(3)
C6 0.022(3) 0.020(3) 0.019(4) 0.003(3) 0.006(3) 0.003(3)
C10 0.020(3) 0.022(4) 0.021(5) -0.006(3) 0.008(3) 0.000(3)
C11 0.039(4) 0.030(4) 0.023(5) 0.000(3) 0.022(4) 0.004(3)
C12 0.042(4) 0.024(4) 0.036(6) 0.004(4) 0.011(4) 0.007(3)
C13 0.020(4) 0.028(4) 0.024(5) -0.001(3) 0.012(4) 0.005(3)
C14 0.045(4) 0.034(4) 0.041(5) 0.005(4) 0.035(4) 0.008(4)
C15 0.051(5) 0.027(4) 0.041(5) 0.009(4) 0.029(5) 0.017(4)
C20 0.020(3) 0.023(4) 0.026(5) 0.006(3) 0.009(3) 0.005(3)
C21 0.038(4) 0.030(4) 0.031(5) -0.002(4) 0.018(4) -0.002(3)
C22 0.043(4) 0.031(4) 0.054(6) 0.000(4) 0.031(4) -0.010(3)
C23 0.028(4) 0.028(4) 0.028(5) -0.011(4) 0.013(4) -0.006(3)
C24 0.045(4) 0.033(4) 0.024(5) -0.003(4) 0.015(4) 0.005(4)
C25 0.042(4) 0.021(4) 0.038(6) 0.002(4) 0.014(4) -0.001(3)
C30 0.031(4) 0.016(3) 0.022(5) -0.005(3) 0.021(4) 0.003(3)
C31 0.030(4) 0.035(4) 0.022(5) 0.002(3) 0.013(4) -0.004(3)
C32 0.027(4) 0.043(4) 0.018(5) 0.004(3) 0.008(4) 0.002(3)
C33 0.019(4) 0.037(4) 0.025(5) 0.004(4) 0.009(4) 0.000(3)
C34 0.034(4) 0.045(4) 0.031(5) 0.005(4) 0.027(4) 0.004(3)
C35 0.030(4) 0.037(4) 0.011(4) 0.004(3) 0.012(4) 0.007(3)
C40 0.020(3) 0.016(3) 0.034(5) -0.004(3) 0.011(4) -0.001(3)
C41 0.033(4) 0.027(4) 0.037(6) -0.002(4) 0.005(4) 0.004(3)
C42 0.029(4) 0.033(4) 0.038(6) 0.003(4) 0.015(4) 0.009(3)
C43 0.025(4) 0.023(4) 0.036(5) -0.005(3) 0.011(4) 0.008(3)
C44 0.030(4) 0.025(4) 0.043(6) -0.008(4) 0.014(4) -0.007(3)
C45 0.032(4) 0.024(4) 0.037(6) -0.005(3) 0.017(4) 0.003(3)
C50 0.020(3) 0.024(4) 0.034(5) -0.007(3) 0.014(4) 0.004(3)
C51 0.032(4) 0.035(4) 0.032(6) -0.009(4) 0.015(4) -0.003(3)
C52 0.032(4) 0.050(5) 0.033(5) -0.011(4) 0.014(4) 0.001(3)
C53 0.027(4) 0.017(4) 0.050(6) -0.002(4) 0.018(4) 0.000(3)
C54 0.044(5) 0.037(4) 0.041(6) 0.000(4) 0.020(4) -0.007(4)
C55 0.038(4) 0.024(4) 0.050(6) 0.005(4) 0.014(4) -0.001(3)
C60 0.025(4) 0.020(3) 0.027(5) -0.003(3) 0.007(4) -0.002(3)
C61 0.032(4) 0.027(4) 0.027(5) -0.001(3) 0.010(4) -0.003(3)
C62 0.033(4) 0.025(4) 0.034(5) 0.005(3) 0.004(4) -0.001(3)
C63 0.022(3) 0.028(4) 0.020(5) -0.001(3) 0.008(4) -0.001(3)
C64 0.029(4) 0.045(4) 0.022(5) 0.004(4) 0.017(4) -0.004(3)
C65 0.031(4) 0.040(4) 0.012(4) 0.005(3) 0.014(4) 0.008(3)
O70 0.057(4) 0.066(4) 0.048(4) -0.017(3) 0.035(4) -0.018(3)
N70 0.049(4) 0.019(3) 0.061(5) -0.009(3) 0.023(4) -0.009(3)
C70 0.038(4) 0.045(5) 0.046(7) -0.024(5) 0.026(5) -0.014(4)
C71 0.076(6) 0.053(5) 0.038(6) 0.004(4) 0.031(5) 0.003(4)
C72 0.065(6) 0.043(5) 0.085(8) -0.018(5) 0.034(6) -0.004(4)
O80 0.056(4) 0.064(4) 0.036(4) 0.008(3) 0.027(4) 0.001(3)
N80 0.045(4) 0.035(4) 0.042(5) 0.007(3) 0.024(4) -0.004(3)
C80 0.025(4) 0.028(5) 0.048(7) 0.001(5) 0.007(5) -0.004(3)
C81 0.088(7) 0.040(5) 0.126(11) 0.023(6) 0.066(7) 0.001(5)
C82 0.049(5) 0.045(5) 0.072(8) -0.014(5) 0.025(6) -0.010(4)

loop_
_atom_type_symbol
_atom_type_description
_atom_type_scat_dispersion_real
_atom_type_scat_dispersion_imag
_atom_type_scat_source
C C 0.0181 0.0091 'International Tables Vol C Tables 4.2.6.8 and 6.1.1.4'
H H 0.0000 0.0000 'International Tables Vol C Tables 4.2.6.8 and 6.1.1.4'
N N 0.0311 0.0180 'International Tables Vol C Tables 4.2.6.8 and 6.1.1.4'
O O 0.0492 0.0322 'International Tables Vol C Tables 4.2.6.8 and 6.1.1.4'

loop_
_geom_angle_atom_site_label_1
_geom_angle_atom_site_label_2
_geom_angle_atom_site_label_3
_geom_angle
_geom_angle_publ_flag
O11 N10 O10 123.0(7) y
O11 N10 C13 119.3(7) y
O10 N10 C13 117.7(8) y
O21 N20 O20 123.0(8) y
O21 N20 C23 118.3(9) y
O20 N20 C23 118.6(9) y
O30 N30 O31 123.2(6) y
O30 N30 C33 119.9(8) y
O31 N30 C33 116.9(7) y
O41 N40 O40 124.3(7) y
O41 N40 C43 120.1(9) y
O40 N40 C43 115.7(8) y
O51 N50 O50 123.0(6) y
O51 N50 C53 119.1(7) y
O50 N50 C53 117.7(7) y
O60 N60 O61 123.5(6) y
O60 N60 C63 118.1(7) y
O61 N60 C63 118.3(6) y
C6 C1 C2 119.7(6) y
C6 C1 C10 119.8(5) y
C2 C1 C10 120.5(5) y
C3 C2 C1 119.2(5) y
C3 C2 C20 119.0(5) y
C1 C2 C20 121.7(6) y
C2 C3 C4 121.5(5) y
C2 C3 C30 117.8(5) y
C4 C3 C30 120.7(6) y
C5 C4 C3 119.3(6) y
C5 C4 C40 122.1(5) y
C3 C4 C40 118.5(5) y
C4 C5 C6 120.1(5) y
C4 C5 C50 121.3(5) y
C6 C5 C50 118.5(5) y
C1 C6 C5 120.1(5) y
C1 C6 C60 120.7(6) y
C5 C6 C60 119.1(5) y
C11 C10 C15 117.5(6) y
C11 C10 C1 123.0(8) y
C15 C10 C1 119.5(6) y
C10 C11 C12 122.1(8) y
C10 C11 H11 119 ?
C12 C11 H11 119 ?
C13 C12 C11 118.3(7) y
C13 C12 H12 120.9 ?
C11 C12 H12 120.9 ?
C12 C13 C14 122.1(7) y
C12 C13 N10 119.1(7) y
C14 C13 N10 118.7(8) y
C15 C14 C13 117.0(8) y
C15 C14 H14 121.5 ?
C13 C14 H14 121.5 ?
C10 C15 C14 122.9(7) y
C10 C15 H15 118.5 ?
C14 C15 H15 118.5 ?
C25 C20 C21 118.8(6) y
C25 C20 C2 122.4(6) y
C21 C20 C2 118.6(7) y
C22 C21 C20 120.7(8) y
C22 C21 H21 119.7 ?
C20 C21 H21 119.7 ?
C23 C22 C21 118.4(7) y
C23 C22 H22 120.8 ?
C21 C22 H22 120.8 ?
C24 C23 C22 122.9(7) y
C24 C23 N20 119.3(8) y
C22 C23 N20 117.8(8) y
C23 C24 C25 117.9(8) y
C23 C24 H24 121.1 ?
C25 C24 H24 121.1 ?
C20 C25 C24 121.3(7) y
C20 C25 H25 119.4 ?
C24 C25 H25 119.4 ?
C31 C30 C35 119.3(6) y
C31 C30 C3 120.6(7) y
C35 C30 C3 120.0(6) y
C32 C31 C30 122.1(8) y
C32 C31 H31 119 ?
C30 C31 H31 119 ?
C31 C32 C33 117.5(7) y
C31 C32 H32 121.2 ?
C33 C32 H32 121.2 ?
C34 C33 C32 123.4(6) y
C34 C33 N30 119.4(8) y
C32 C33 N30 117.2(7) y
C33 C34 C35 117.3(7) y
C33 C34 H34 121.4 ?
C35 C34 H34 121.4 ?
C30 C35 C34 120.3(6) y
C30 C35 H35 119.8 ?
C34 C35 H35 119.8 ?
C45 C40 C41 119.6(6) y
C45 C40 C4 119.6(6) y
C41 C40 C4 120.5(8) y
C42 C41 C40 119.4(8) y
C42 C41 H41 120.3 ?
C40 C41 H41 120.3 ?
C43 C42 C41 119.6(7) y
C43 C42 H42 120.2 ?
C41 C42 H42 120.2 ?
C42 C43 C44 121.8(7) y
C42 C43 N40 116.9(7) y
C44 C43 N40 121.3(9) y
C43 C44 C45 118.6(8) y
C43 C44 H44 120.7 ?
C45 C44 H44 120.7 ?
C40 C45 C44 121.0(7) y
C40 C45 H45 119.5 ?
C44 C45 H45 119.5 ?
C51 C50 C55 118.9(6) y
C51 C50 C5 121.2(6) y
C55 C50 C5 119.8(7) y
C50 C51 C52 119.6(7) y
C50 C51 H51 120.2 ?
C52 C51 H51 120.2 ?
C53 C52 C51 118.6(7) y
C53 C52 H52 120.7 ?
C51 C52 H52 120.7 ?
C54 C53 C52 122.7(6) y
C54 C53 N50 117.9(7) y
C52 C53 N50 119.4(7) y
C53 C54 C55 118.1(7) y
C53 C54 H54 120.9 ?
C55 C54 H54 120.9 ?
C54 C55 C50 121.9(8) y
C54 C55 H55 119 ?
C50 C55 H55 119 ?
C65 C60 C61 118.2(6) y
C65 C60 C6 121.6(6) y
C61 C60 C6 120.1(7) y
C60 C61 C62 120.8(7) y
C60 C61 H61 119.6 ?
C62 C61 H61 119.6 ?
C63 C62 C61 118.2(7) y
C63 C62 H62 120.9 ?
C61 C62 H62 120.9 ?
C62 C63 C64 122.5(6) y
C62 C63 N60 118.7(6) y
C64 C63 N60 118.7(7) y
C63 C64 C65 118.3(7) y
C63 C64 H64 120.9 ?
C65 C64 H64 120.9 ?
C64 C65 C60 121.9(7) y
C64 C65 H65 119 ?
C60 C65 H65 119 ?
C70 N70 C71 122.6(7) y
C70 N70 C72 119.0(8) y
C71 N70 C72 118.4(7) y
O70 C70 N70 126.8(8) y
O70 C70 H70 116.6 ?
N70 C70 H70 116.6 ?
N70 C71 H71A 109.5 ?
N70 C71 H71B 109.5 ?
H71A C71 H71B 109.5 ?
N70 C71 H71C 109.5 ?
H71A C71 H71C 109.5 ?
H71B C71 H71C 109.5 ?
N70 C72 H72A 109.5 ?
N70 C72 H72B 109.5 ?
H72A C72 H72B 109.5 ?
N70 C72 H72C 109.5 ?
H72A C72 H72C 109.5 ?
H72B C72 H72C 109.5 ?
C80 N80 C82 123.8(8) y
C80 N80 C81 120.2(9) y
C82 N80 C81 116.0(8) y
O80 C80 N80 126.3(8) y
O80 C80 H80 116.9 ?
N80 C80 H80 116.9 ?
N80 C81 H81A 109.5 ?
N80 C81 H81B 109.5 ?
H81A C81 H81B 109.5 ?
N80 C81 H81C 109.5 ?
H81A C81 H81C 109.5 ?
H81B C81 H81C 109.5 ?
N80 C82 H82A 109.5 ?
N80 C82 H82B 109.5 ?
H82A C82 H82B 109.5 ?
N80 C82 H82C 109.5 ?
H82A C82 H82C 109.5 ?
H82B C82 H82C 109.5 ?

loop_
_geom_bond_atom_site_label_1
_geom_bond_atom_site_label_2
_geom_bond_distance
_geom_bond_publ_flag
O10 N10 1.230(8) y
O11 N10 1.215(8) y
O20 N20 1.227(11) y
O21 N20 1.217(10) y
O30 N30 1.215(8) y
O31 N30 1.236(9) y
O40 N40 1.249(9) y
O41 N40 1.233(9) y
O50 N50 1.244(8) y
O51 N50 1.208(8) y
O60 N60 1.224(8) y
O61 N60 1.230(8) y
N10 C13 1.474(9) y
N20 C23 1.471(9) y
N30 C33 1.467(9) y
N40 C43 1.459(10) y
N50 C53 1.462(9) y
N60 C63 1.471(8) y
C1 C6 1.393(8) y
C1 C2 1.419(9) y
C1 C10 1.499(9) y
C2 C3 1.386(9) y
C2 C20 1.497(9) y
C3 C4 1.394(8) y
C3 C30 1.503(9) y
C4 C5 1.395(9) y
C4 C40 1.498(9) y
C5 C6 1.410(9) y
C5 C50 1.499(9) y
C6 C60 1.489(8) y
C10 C11 1.363(9) y
C10 C15 1.373(10) y
C11 C12 1.389(10) y
C11 H11 0.95 ?
C12 C13 1.362(10) y
C12 H12 0.95 ?
C13 C14 1.382(10) y
C14 C15 1.383(10) y
C14 H14 0.95 ?
C15 H15 0.95 ?
C20 C25 1.375(10) y
C20 C21 1.39(1) y
C21 C22 1.38(1) y
C21 H21 0.95 ?
C22 C23 1.374(11) y
C22 H22 0.95 ?
C23 C24 1.357(11) y
C24 C25 1.393(10) y
C24 H24 0.95 ?
C25 H25 0.95 ?
C30 C31 1.38(1) y
C30 C35 1.388(10) y
C31 C32 1.360(9) y
C31 H31 0.95 ?
C32 C33 1.384(11) y
C32 H32 0.95 ?
C33 C34 1.376(10) y
C34 C35 1.402(9) y
C34 H34 0.95 ?
C35 H35 0.95 ?
C40 C45 1.379(10) y
C40 C41 1.397(9) y
C41 C42 1.393(10) y
C41 H41 0.95 ?
C42 C43 1.373(11) y
C42 H42 0.95 ?
C43 C44 1.373(10) y
C44 C45 1.388(10) y
C44 H44 0.95 ?
C45 H45 0.95 ?
C50 C51 1.387(10) y
C50 C55 1.39(1) y
C51 C52 1.397(9) y
C51 H51 0.95 ?
C52 C53 1.386(11) y
C52 H52 0.95 ?
C53 C54 1.351(10) y
C54 C55 1.373(9) y
C54 H54 0.95 ?
C55 H55 0.95 ?
C60 C65 1.377(10) y
C60 C61 1.381(9) y
C61 C62 1.398(9) y
C61 H61 0.95 ?
C62 C63 1.357(10) y
C62 H62 0.95 ?
C63 C64 1.369(10) y
C64 C65 1.370(9) y
C64 H64 0.95 ?
C65 H65 0.95 ?
O70 C70 1.222(9) y
N70 C70 1.332(11) y
N70 C71 1.453(10) y
N70 C72 1.459(10) y
C70 H70 0.95 ?
C71 H71a 0.98 ?
C71 H71b 0.98 ?
C71 H71c 0.98 ?
C72 H72a 0.98 ?
C72 H72b 0.98 ?
C72 H72c 0.98 ?
O80 C80 1.21(1) y
N80 C80 1.332(11) y
N80 C82 1.439(11) y
N80 C81 1.464(10) y
C80 H80 0.95 ?
C81 H81a 0.98 ?
C81 H81b 0.98 ?
C81 H81c 0.98 ?
C82 H82a 0.98 ?
C82 H82b 0.98 ?
C82 H82c 0.98 ?
